data_7209420
loop_
_publ_author_name
'Sinnen, H.D.'
'Schuster, H.U.'

_publ_section_title
;
 Darstellung und Struktur des K Au4 Sn2
;
_journal_name_full
;
Zeitschrift fuer Naturforschung, Teil B. Anorganische Chemie, Organische
 Chemie (33,1978-41,1986)
;
_journal_page_first 1077
_journal_page_last 1079
_journal_volume 33
_journal_year 1978
_chemical_formula_sum 'Au4 K Sn2'
_space_group_IT_number 120
_symmetry_space_group_name_Hall 'I -4 -2c'
_symmetry_space_group_name_H-M 'I -4 c 2'
_cell_angle_alpha 90
_cell_angle_beta 90
_cell_angle_gamma 90
_cell_formula_units_Z 4
_cell_length_a 8.847
_cell_length_b 8.847
_cell_length_c 8.178
_cell_volume 640.087
_citation_journal_id_ASTM ZNBAD2
_cod_data_source_file gold_642.cif
_cod_data_source_block Au4K1Sn2
_cod_original_cell_volume 640.0873
_cod_original_formula_sum 'Au4 K1 Sn2'
_cod_database_code 7209420

loop_
_symmetry_equiv_pos_as_xyz
x,y,z
y,-x,-z
-x,-y,z
-y,x,-z
-x,y,z+1/2
y,x,-z+1/2
x,-y,z+1/2
-y,-x,-z+1/2
x+1/2,y+1/2,z+1/2
y+1/2,-x+1/2,-z+1/2
-x+1/2,-y+1/2,z+1/2
-y+1/2,x+1/2,-z+1/2
-x+1/2,y+1/2,z+1
y+1/2,x+1/2,-z+1
x+1/2,-y+1/2,z+1
-y+1/2,-x+1/2,-z+1

loop_
_atom_site_label
_atom_site_type_symbol
_atom_site_fract_x
_atom_site_fract_y
_atom_site_fract_z
_atom_site_occupancy
_atom_site_U_iso_or_equiv
K1 K 0 0.5 0 1 0.0
Au1 Au 0.1452 0.1575 0.0851 1 0.0
Sn1 Sn 0.356 0.356 0.25 1 0.0
